data_2235127
loop_
_publ_author_name
'Tiritiris, Ioannis'
'Kantlehner, Willi'

_publ_section_title
;
 3-Phenyl-<i>N</i>,<i>N</i>,<i>N</i>',<i>N</i>'-tetramethyl-1-ethyne-1-carboximidamidium
 bromide
;
_journal_coeditor_code KP2415
_journal_issue 6
_journal_name_full 'Acta Crystallographica Section E'
_journal_page_first o1812
_journal_paper_doi 10.1107/S1600536812021873
_journal_volume 68
_journal_year 2012
_chemical_formula_iupac 'C13 H17 N2 +, Br -'
_chemical_formula_moiety 'C13 H17 N2 +, Br -'
_chemical_formula_sum 'C13 H17 Br N2'
_chemical_formula_weight 281.19
_chemical_melting_point 441
_chemical_name_systematic
;
3-Phenyl-<i>N</i>,<i>N</i>,<i>N</i>',<i>N</i>'-tetramethyl-1-ethyne-
1-carboximidamidium bromide
;
_space_group_IT_number 14
_symmetry_cell_setting monoclinic
_symmetry_space_group_name_Hall '-P 2ybc'
_symmetry_space_group_name_H-M 'P 1 21/c 1'
_atom_sites_solution_hydrogens difmap
_atom_sites_solution_primary direct
_atom_sites_solution_secondary difmap
_audit_creation_method SHELXL97
_cell_angle_alpha 90.00
_cell_angle_beta 100.276(3)
_cell_angle_gamma 90.00
_cell_formula_units_Z 4
_cell_length_a 13.1009(8)
_cell_length_b 10.6538(6)
_cell_length_c 9.6611(6)
_cell_measurement_reflns_used 4075
_cell_measurement_temperature 100(2)
_cell_measurement_theta_max 30.62
_cell_measurement_theta_min 2.48
_cell_volume 1326.81(14)
_computing_cell_refinement 'SAINT (Bruker, 2008)'
_computing_data_collection 'APEX2 (Bruker, 2008)'
_computing_data_reduction 'SAINT (Bruker, 2008)'
_computing_molecular_graphics 'DIAMOND (Brandenburg & Putz, 2005)'
_computing_publication_material 'SHELXL97 (Sheldrick, 2008)'
_computing_structure_refinement 'SHELXL97 (Sheldrick, 2008)'
_computing_structure_solution 'SHELXS97 (Sheldrick, 2008)'
_diffrn_ambient_temperature 100(2)
_diffrn_measured_fraction_theta_full 0.995
_diffrn_measured_fraction_theta_max 0.995
_diffrn_measurement_device_type 'Bruker Kappa APEXII DUO'
_diffrn_measurement_method '\f scans, and \w scans'
_diffrn_radiation_monochromator graphite
_diffrn_radiation_source 'sealed tube'
_diffrn_radiation_type MoK\a
_diffrn_radiation_wavelength 0.71073
_diffrn_reflns_av_R_equivalents 0.0321
_diffrn_reflns_av_sigmaI/netI 0.0225
_diffrn_reflns_limit_h_max 18
_diffrn_reflns_limit_h_min -18
_diffrn_reflns_limit_k_max 15
_diffrn_reflns_limit_k_min -15
_diffrn_reflns_limit_l_max 13
_diffrn_reflns_limit_l_min -13
_diffrn_reflns_number 27687
_diffrn_reflns_theta_full 30.62
_diffrn_reflns_theta_max 30.62
_diffrn_reflns_theta_min 2.48
_diffrn_standards_interval_count 0
_diffrn_standards_interval_time 0
_diffrn_standards_number 0
_exptl_absorpt_coefficient_mu 3.075
_exptl_absorpt_correction_T_max 0.630
_exptl_absorpt_correction_T_min 0.483
_exptl_absorpt_correction_type multi-scan
_exptl_absorpt_process_details '(Blessing, 1995)'
_exptl_crystal_colour yellow
_exptl_crystal_density_diffrn 1.408
_exptl_crystal_density_method 'not measured'
_exptl_crystal_description block
_exptl_crystal_F_000 576
_exptl_crystal_size_max 0.28
_exptl_crystal_size_mid 0.20
_exptl_crystal_size_min 0.15
_refine_diff_density_max 0.382
_refine_diff_density_min -0.432
_refine_ls_extinction_method none
_refine_ls_goodness_of_fit_ref 1.067
_refine_ls_hydrogen_treatment constr
_refine_ls_matrix_type full
_refine_ls_number_parameters 149
_refine_ls_number_reflns 4075
_refine_ls_number_restraints 0
_refine_ls_restrained_S_all 1.067
_refine_ls_R_factor_all 0.0305
_refine_ls_R_factor_gt 0.0210
_refine_ls_shift/su_max 0.000
_refine_ls_shift/su_mean 0.000
_refine_ls_structure_factor_coef Fsqd
_refine_ls_weighting_details 'calc w=1/[\s^2^(Fo^2^)+(0.0240P)^2^+0.4023P] where P=(Fo^2^+2Fc^2^)/3'
_refine_ls_weighting_scheme calc
_refine_ls_wR_factor_gt 0.0491
_refine_ls_wR_factor_ref 0.0520
_reflns_number_gt 3466
_reflns_number_total 4075
_reflns_threshold_expression I>2\s(I)
_cod_data_source_file kp2415.cif
_cod_data_source_block I
_cod_original_sg_symbol_H-M 'P 21/c'
_cod_database_code 2235127
_cod_database_fobs_code 2235127

loop_
_symmetry_equiv_pos_as_xyz
'x, y, z'
'-x, y+1/2, -z+1/2'
'-x, -y, -z'
'x, -y-1/2, z-1/2'

loop_
_atom_site_type_symbol
_atom_site_label
_atom_site_fract_x
_atom_site_fract_y
_atom_site_fract_z
_atom_site_U_iso_or_equiv
_atom_site_adp_type
_atom_site_calc_flag
_atom_site_refinement_flags
_atom_site_occupancy
_atom_site_symmetry_multiplicity
Br Br1 0.313905(9) 0.523031(12) 0.155779(13) 0.01703(4) Uani d . 1 1
C C1 0.29358(9) 0.46256(11) 0.66879(12) 0.0128(2) Uani d . 1 1
N N1 0.35589(8) 0.56042(10) 0.66379(10) 0.01344(19) Uani d . 1 1
N N2 0.30756(8) 0.37987(10) 0.77285(11) 0.0147(2) Uani d . 1 1
C C2 0.41450(10) 0.62002(12) 0.79005(13) 0.0164(2) Uani d . 1 1
H H2A 0.3882 0.5904 0.8731 0.025 Uiso calc R 1 1
H H2B 0.4065 0.7113 0.7823 0.025 Uiso calc R 1 1
H H2C 0.4881 0.5982 0.7992 0.025 Uiso calc R 1 1
C C3 0.35920(11) 0.62655(13) 0.53213(13) 0.0205(3) Uani d . 1 1
H H3A 0.3140 0.5838 0.4546 0.031 Uiso calc R 1 1
H H3B 0.4305 0.6271 0.5143 0.031 Uiso calc R 1 1
H H3C 0.3353 0.7131 0.5392 0.031 Uiso calc R 1 1
C C4 0.22431(11) 0.29642(12) 0.79900(15) 0.0207(3) Uani d . 1 1
H H4A 0.1580 0.3255 0.7451 0.031 Uiso calc R 1 1
H H4B 0.2210 0.2970 0.8995 0.031 Uiso calc R 1 1
H H4C 0.2382 0.2109 0.7699 0.031 Uiso calc R 1 1
C C5 0.40815(10) 0.35338(13) 0.86079(14) 0.0203(3) Uani d . 1 1
H H5A 0.4635 0.3900 0.8175 0.031 Uiso calc R 1 1
H H5B 0.4181 0.2624 0.8695 0.031 Uiso calc R 1 1
H H5C 0.4103 0.3900 0.9543 0.031 Uiso calc R 1 1
C C6 0.20698(10) 0.44506(11) 0.55744(13) 0.0153(2) Uani d . 1 1
C C7 0.13169(9) 0.42701(11) 0.46956(13) 0.0148(2) Uani d . 1 1
C C8 0.04099(9) 0.40275(11) 0.36723(12) 0.0133(2) Uani d . 1 1
C C9 -0.02930(10) 0.31159(11) 0.39520(14) 0.0170(2) Uani d . 1 1
H H9A -0.0156 0.2651 0.4804 0.020 Uiso calc R 1 1
C C10 -0.11893(10) 0.28928(12) 0.29838(15) 0.0204(3) Uani d . 1 1
H H10A -0.1669 0.2274 0.3171 0.024 Uiso calc R 1 1
C C11 -0.13845(10) 0.35719(13) 0.17439(14) 0.0203(3) Uani d . 1 1
H H11A -0.2002 0.3420 0.1084 0.024 Uiso calc R 1 1
C C12 -0.06867(10) 0.44725(13) 0.14572(14) 0.0195(3) Uani d . 1 1
H H12A -0.0828 0.4935 0.0603 0.023 Uiso calc R 1 1
C C13 0.02160(10) 0.46995(12) 0.24136(13) 0.0167(2) Uani d . 1 1
H H13A 0.0699 0.5308 0.2213 0.020 Uiso calc R 1 1

loop_
_atom_site_aniso_label
_atom_site_aniso_U_11
_atom_site_aniso_U_22
_atom_site_aniso_U_33
_atom_site_aniso_U_12
_atom_site_aniso_U_13
_atom_site_aniso_U_23
Br1 0.01516(6) 0.01901(6) 0.01757(7) 0.00196(5) 0.00471(4) -0.00012(5)
C1 0.0109(5) 0.0140(5) 0.0139(5) 0.0021(4) 0.0035(4) -0.0027(4)
N1 0.0132(5) 0.0152(4) 0.0115(4) -0.0012(4) 0.0012(4) -0.0005(4)
N2 0.0138(5) 0.0147(5) 0.0158(5) 0.0012(4) 0.0034(4) 0.0016(4)
C2 0.0149(6) 0.0184(6) 0.0150(6) -0.0022(4) 0.0001(4) -0.0030(4)
C3 0.0242(7) 0.0219(6) 0.0151(6) -0.0052(5) 0.0028(5) 0.0034(5)
C4 0.0224(7) 0.0158(6) 0.0258(7) -0.0025(5) 0.0091(5) 0.0024(5)
C5 0.0184(6) 0.0224(6) 0.0194(6) 0.0077(5) 0.0010(5) 0.0047(5)
C6 0.0148(6) 0.0131(5) 0.0182(6) 0.0011(4) 0.0034(4) -0.0018(4)
C7 0.0140(5) 0.0130(5) 0.0179(6) 0.0008(4) 0.0045(4) -0.0020(4)
C8 0.0105(5) 0.0125(5) 0.0167(6) 0.0008(4) 0.0023(4) -0.0039(4)
C9 0.0162(6) 0.0141(5) 0.0216(6) -0.0001(4) 0.0056(5) -0.0007(4)
C10 0.0131(6) 0.0171(6) 0.0323(7) -0.0037(5) 0.0076(5) -0.0081(5)
C11 0.0105(6) 0.0252(6) 0.0246(6) 0.0019(5) 0.0010(5) -0.0124(5)
C12 0.0171(6) 0.0254(6) 0.0153(6) 0.0034(5) 0.0009(5) -0.0022(5)
C13 0.0140(6) 0.0169(6) 0.0191(6) -0.0015(4) 0.0032(5) -0.0005(5)

loop_
_atom_type_symbol
_atom_type_description
_atom_type_scat_dispersion_real
_atom_type_scat_dispersion_imag
_atom_type_scat_source
C C 0.0033 0.0016 'International Tables Vol C Tables 4.2.6.8 and 6.1.1.4'
H H 0.0000 0.0000 'International Tables Vol C Tables 4.2.6.8 and 6.1.1.4'
N N 0.0061 0.0033 'International Tables Vol C Tables 4.2.6.8 and 6.1.1.4'
Br Br -0.2901 2.4595 'International Tables Vol C Tables 4.2.6.8 and 6.1.1.4'

loop_
_geom_angle_atom_site_label_1
_geom_angle_atom_site_label_2
_geom_angle_atom_site_label_3
_geom_angle
N2 C1 N1 123.10(11)
N2 C1 C6 117.91(11)
N1 C1 C6 118.99(11)
C1 N1 C3 121.53(10)
C1 N1 C2 122.91(10)
C3 N1 C2 115.04(10)
C1 N2 C5 123.89(11)
C1 N2 C4 121.91(11)
C5 N2 C4 113.86(10)
N1 C2 H2A 109.5
N1 C2 H2B 109.5
H2A C2 H2B 109.5
N1 C2 H2C 109.5
H2A C2 H2C 109.5
H2B C2 H2C 109.5
N1 C3 H3A 109.5
N1 C3 H3B 109.5
H3A C3 H3B 109.5
N1 C3 H3C 109.5
H3A C3 H3C 109.5
H3B C3 H3C 109.5
N2 C4 H4A 109.5
N2 C4 H4B 109.5
H4A C4 H4B 109.5
N2 C4 H4C 109.5
H4A C4 H4C 109.5
H4B C4 H4C 109.5
N2 C5 H5A 109.5
N2 C5 H5B 109.5
H5A C5 H5B 109.5
N2 C5 H5C 109.5
H5A C5 H5C 109.5
H5B C5 H5C 109.5
C7 C6 C1 176.30(13)
C6 C7 C8 178.36(13)
C13 C8 C9 120.10(11)
C13 C8 C7 120.69(11)
C9 C8 C7 119.20(11)
C10 C9 C8 119.81(12)
C10 C9 H9A 120.1
C8 C9 H9A 120.1
C11 C10 C9 119.90(12)
C11 C10 H10A 120.0
C9 C10 H10A 120.0
C10 C11 C12 120.53(12)
C10 C11 H11A 119.7
C12 C11 H11A 119.7
C13 C12 C11 120.13(12)
C13 C12 H12A 119.9
C11 C12 H12A 119.9
C12 C13 C8 119.51(11)
C12 C13 H13A 120.2
C8 C13 H13A 120.2

loop_
_geom_bond_atom_site_label_1
_geom_bond_atom_site_label_2
_geom_bond_distance
C1 N2 1.3246(15)
C1 N1 1.3304(16)
C1 C6 1.4296(17)
N1 C3 1.4615(15)
N1 C2 1.4651(15)
N2 C5 1.4625(16)
N2 C4 1.4636(16)
C2 H2A 0.9800
C2 H2B 0.9800
C2 H2C 0.9800
C3 H3A 0.9800
C3 H3B 0.9800
C3 H3C 0.9800
C4 H4A 0.9800
C4 H4B 0.9800
C4 H4C 0.9800
C5 H5A 0.9800
C5 H5B 0.9800
C5 H5C 0.9800
C6 C7 1.1966(17)
C7 C8 1.4273(17)
C8 C13 1.3949(17)
C8 C9 1.3974(17)
C9 C10 1.3851(18)
C9 H9A 0.9500
C10 C11 1.384(2)
C10 H10A 0.9500
C11 C12 1.3870(19)
C11 H11A 0.9500
C12 C13 1.3860(18)
C12 H12A 0.9500
C13 H13A 0.9500

loop_
_geom_torsion_atom_site_label_1
_geom_torsion_atom_site_label_2
_geom_torsion_atom_site_label_3
_geom_torsion_atom_site_label_4
_geom_torsion
N2 C1 N1 C3 160.73(11)
C6 C1 N1 C3 -19.49(17)
N2 C1 N1 C2 -27.94(18)
C6 C1 N1 C2 151.84(11)
N1 C1 N2 C5 -25.57(18)
C6 C1 N2 C5 154.65(11)
N1 C1 N2 C4 161.57(12)
C6 C1 N2 C4 -18.20(17)
C13 C8 C9 C10 -0.83(18)
C7 C8 C9 C10 178.38(11)
C8 C9 C10 C11 0.07(18)
C9 C10 C11 C12 0.32(19)
C10 C11 C12 C13 0.06(19)
C11 C12 C13 C8 -0.82(19)
C9 C8 C13 C12 1.20(18)
C7 C8 C13 C12 -178.00(11)

loop_
_cod_related_entry_id
_cod_related_entry_database
_cod_related_entry_code
1 ChemSpider 30657785
